data_4125856
loop_
_publ_author_name
'Wang, Fang-Xin'
'Du, Ji-Yuan'
'Wang, Hui-Bin'
'Zhang, Peng-Lin'
'Zhang, Guo-Biao'
'Yu, Ke-Yin'
'Zhang, Xiang-Zhi'
'An, Xian-Tao'
'Cao, Ye-Xing'
'Fan, Chun-An'

_publ_section_title
;
 Total Synthesis of Lycopodium Alkaloids Palhinine A and Palhinine D.
;
_journal_issue 12
_journal_name_full 'Journal of the American Chemical Society'
_journal_page_first 4282
_journal_page_last 4285
_journal_paper_doi 10.1021/jacs.6b13401
_journal_volume 139
_journal_year 2017
_chemical_formula_moiety 'C17 H25 N O3'
_chemical_formula_sum 'C17 H25 N O3'
_chemical_formula_weight 291.38
_chemical_name_systematic
;
 ? 
;
_space_group_crystal_system monoclinic
_space_group_IT_number 14
_space_group_name_Hall '-P 2ybc'
_space_group_name_H-M_alt 'P 1 21/c 1'
_symmetry_space_group_name_Hall '-P 2ybc'
_symmetry_space_group_name_H-M 'P 1 21/c 1'
_atom_sites_solution_hydrogens geom
_atom_sites_solution_primary direct
_atom_sites_solution_secondary difmap
_audit_creation_date 2015-12-28
_audit_creation_method
;
Olex2 1.2
(compiled 2015.09.30 svn.r3233 for OlexSys, GUI svn.r5103)
;
_cell_angle_alpha 90.00
_cell_angle_beta 90.719(3)
_cell_angle_gamma 90.00
_cell_formula_units_Z 8
_cell_length_a 18.3993(6)
_cell_length_b 7.78611(18)
_cell_length_c 20.8816(6)
_cell_measurement_reflns_used 2765
_cell_measurement_temperature 273.77(10)
_cell_measurement_theta_max 27.5710
_cell_measurement_theta_min 4.0630
_cell_volume 2991.24(15)
_computing_cell_refinement
;
CrysAlisPro, Agilent Technologies,
Version 1.171.37.35 (release 13-08-2014 CrysAlis171 .NET)
(compiled Aug 13 2014,18:06:01)
;
_computing_data_collection
;
CrysAlisPro, Agilent Technologies,
Version 1.171.37.35 (release 13-08-2014 CrysAlis171 .NET)
(compiled Aug 13 2014,18:06:01)
;
_computing_data_reduction
;
CrysAlisPro, Agilent Technologies,
Version 1.171.37.35 (release 13-08-2014 CrysAlis171 .NET)
(compiled Aug 13 2014,18:06:01)
;
_computing_molecular_graphics 'Olex2 (Dolomanov et al., 2009)'
_computing_publication_material 'Olex2 (Dolomanov et al., 2009)'
_computing_structure_refinement 'ShelXL (Sheldrick, 2015)'
_computing_structure_solution 'ShelXS (Sheldrick, 2008)'
_diffrn_ambient_environment air
_diffrn_ambient_temperature 273.77(10)
_diffrn_detector 'CCD plate'
_diffrn_detector_area_resol_mean 16.0733
_diffrn_detector_type Eos
_diffrn_measured_fraction_theta_full 0.998
_diffrn_measured_fraction_theta_max 0.998
_diffrn_measurement_details
;
#__ type_ start__ end____ width___ exp.time_
  1 omega   46.00   83.00   1.0000    8.0000
omega____ theta____ kappa____ phi______ frames
    -       20.5854 -178.0000   90.0000 37

#__ type_ start__ end____ width___ exp.time_
  2 omega   -1.00   71.00   1.0000    8.0000
omega____ theta____ kappa____ phi______ frames
    -       20.5854   19.0000  150.0000 72

#__ type_ start__ end____ width___ exp.time_
  3 omega  -23.00   91.00   1.0000    8.0000
omega____ theta____ kappa____ phi______ frames
    -       20.5854   19.0000 -120.0000 114
;
_diffrn_measurement_device 'four-circle diffractometer'
_diffrn_measurement_device_type 'SuperNova, Dual, Cu at zero, Eos'
_diffrn_measurement_method '\w scans'
_diffrn_orient_matrix_UB_11 0.0294273000
_diffrn_orient_matrix_UB_12 0.0586325000
_diffrn_orient_matrix_UB_13 0.0020721000
_diffrn_orient_matrix_UB_21 0.0153077000
_diffrn_orient_matrix_UB_22 -0.0369056000
_diffrn_orient_matrix_UB_23 -0.0278133000
_diffrn_orient_matrix_UB_31 -0.0196290000
_diffrn_orient_matrix_UB_32 0.0591581000
_diffrn_orient_matrix_UB_33 -0.0194069000
_diffrn_radiation_monochromator mirror
_diffrn_radiation_probe x-ray
_diffrn_radiation_type MoK\a
_diffrn_radiation_wavelength 0.71073
_diffrn_reflns_av_R_equivalents 0.0333
_diffrn_reflns_av_unetI/netI 0.0590
_diffrn_reflns_limit_h_max 22
_diffrn_reflns_limit_h_min -21
_diffrn_reflns_limit_k_max 9
_diffrn_reflns_limit_k_min -6
_diffrn_reflns_limit_l_max 25
_diffrn_reflns_limit_l_min -20
_diffrn_reflns_number 11753
_diffrn_reflns_theta_full 26.02
_diffrn_reflns_theta_max 26.02
_diffrn_reflns_theta_min 3.32
_diffrn_source 'SuperNova (Mo) X-ray Source'
_exptl_absorpt_coefficient_mu 0.088
_exptl_absorpt_correction_T_max 1.00000
_exptl_absorpt_correction_T_min 0.94596
_exptl_absorpt_correction_type multi-scan
_exptl_absorpt_process_details
;
CrysAlisPro, Agilent Technologies,
Version 1.171.37.35 (release 13-08-2014 CrysAlis171 .NET)
(compiled Aug 13 2014,18:06:01)
Empirical absorption correction using spherical harmonics,
 implemented in SCALE3 ABSPACK scaling algorithm.
;
_exptl_crystal_colour 'clear light colourless'
_exptl_crystal_colour_lustre clear
_exptl_crystal_colour_modifier light
_exptl_crystal_colour_primary colourless
_exptl_crystal_density_diffrn 1.294
_exptl_crystal_density_method 'not measured'
_exptl_crystal_description block
_exptl_crystal_F_000 1264
_exptl_crystal_size_max 0.27
_exptl_crystal_size_mid 0.25
_exptl_crystal_size_min 0.24
_refine_diff_density_max 0.235
_refine_diff_density_min -0.185
_refine_diff_density_rms 0.042
_refine_ls_extinction_method none
_refine_ls_goodness_of_fit_ref 1.043
_refine_ls_hydrogen_treatment constr
_refine_ls_matrix_type full
_refine_ls_number_parameters 383
_refine_ls_number_reflns 5890
_refine_ls_number_restraints 0
_refine_ls_restrained_S_all 1.043
_refine_ls_R_factor_all 0.0855
_refine_ls_R_factor_gt 0.0555
_refine_ls_shift/su_max 0.000
_refine_ls_shift/su_mean 0.000
_refine_ls_structure_factor_coef Fsqd
_refine_ls_weighting_details 'calc w=1/[\s^2^(Fo^2^)+(0.0395P)^2^+1.1780P] where P=(Fo^2^+2Fc^2^)/3'
_refine_ls_weighting_scheme calc
_refine_ls_wR_factor_gt 0.1147
_refine_ls_wR_factor_ref 0.1333
_reflns_number_gt 4028
_reflns_number_total 5890
_reflns_threshold_expression >2sigma(I)
_cod_data_source_file ja6b13401_si_003.cif
_cod_data_source_block wangfx_1228
_cod_depositor_comments 'Adding full bibliography for 4125854--4125856.cif.'
_cod_original_cell_volume 2991.24(14)
_cod_database_code 4125856
_reflns_odcompleteness_completeness 99.68
_reflns_odcompleteness_iscentric 1
_reflns_odcompleteness_theta 26.32
_olex2_refinement_description
;
1. Fixed Uiso
 At 1.2 times of:
  All C(H) groups, All C(H,H) groups
 At 1.5 times of:
  All C(H,H,H) groups, All O(H) groups
2.a Ternary CH refined with riding coordinates:
 C7(H7), C10(H10), C14(H14), C23(H23), C28(H28), C30(H30)
2.b Secondary CH2 refined with riding coordinates:
 C2(H2A,H2B), C3(H3A,H3B), C4(H4A,H4B), C5(H5A,H5B), C6(H6A,H6B), C9(H9A,H9B),
 C11(H11A,H11B), C13(H13A,H13B), C15(H15A,H15B), C18(H18A,H18B), C19(H19A,H19B),
  C20(H20A,H20B), C21(H21A,H21B), C22(H22A,H22B), C27(H27A,H27B), C29(H29A,
 H29B), C31(H31A,H31B), C33(H33A,H33B)
2.c Idealised Me refined as rotating group:
 C40(H40A,H40B,H40C), C34(H34A,H34B,H34C)
2.d Idealised tetrahedral OH refined as rotating group:
 O3(H3), O6(H6)
;
_olex2_date_sample_data_collection 2015-12-28
_olex2_submission_special_instructions 'No special instructions were received'

loop_
_space_group_symop_id
_space_group_symop_operation_xyz
1 'x, y, z'
2 '-x, y+1/2, -z+1/2'
3 '-x, -y, -z'
4 'x, -y-1/2, z-1/2'

loop_
_atom_site_label
_atom_site_type_symbol
_atom_site_fract_x
_atom_site_fract_y
_atom_site_fract_z
_atom_site_U_iso_or_equiv
_atom_site_adp_type
_atom_site_occupancy
_atom_site_calc_flag
_atom_site_refinement_flags_posn
O1 O 0.40353(9) 0.48423(18) 0.30405(7) 0.0371(4) Uani 1 d .
O2 O 0.48494(10) -0.2153(2) 0.39472(8) 0.0487(5) Uani 1 d .
O3 O 0.35638(11) -0.17452(19) 0.30748(8) 0.0483(5) Uani 1 d .
H3 H 0.3745 -0.2680 0.3162 0.073 Uiso 1 calc GR
N1 N 0.28050(10) 0.2450(2) 0.29106(9) 0.0355(5) Uani 1 d .
C1 C 0.43578(11) 0.1963(3) 0.33268(10) 0.0249(5) Uani 1 d .
C2 C 0.44240(12) 0.1588(3) 0.26058(10) 0.0307(5) Uani 1 d .
H2A H 0.4702 0.2521 0.2422 0.037 Uiso 1 calc R
H2B H 0.4716 0.0558 0.2565 0.037 Uiso 1 calc R
C3 C 0.37460(13) 0.1342(3) 0.21786(10) 0.0358(5) Uani 1 d .
H3A H 0.3896 0.1421 0.1736 0.043 Uiso 1 calc R
H3B H 0.3567 0.0184 0.2245 0.043 Uiso 1 calc R
C4 C 0.31163(13) 0.2571(3) 0.22708(10) 0.0359(6) Uani 1 d .
H4A H 0.3283 0.3737 0.2200 0.043 Uiso 1 calc R
H4B H 0.2741 0.2324 0.1954 0.043 Uiso 1 calc R
C5 C 0.24600(12) 0.0786(3) 0.30233(11) 0.0403(6) Uani 1 d .
H5A H 0.2570 0.0023 0.2671 0.048 Uiso 1 calc R
H5B H 0.1937 0.0941 0.3031 0.048 Uiso 1 calc R
C6 C 0.27069(13) -0.0047(3) 0.36452(12) 0.0433(6) Uani 1 d .
H6A H 0.2371 -0.0966 0.3745 0.052 Uiso 1 calc R
H6B H 0.2675 0.0799 0.3985 0.052 Uiso 1 calc R
C7 C 0.34739(13) -0.0778(3) 0.36484(11) 0.0354(5) Uani 1 d .
H7 H 0.3487 -0.1622 0.3997 0.042 Uiso 1 calc R
C8 C 0.41250(12) 0.0437(3) 0.37787(10) 0.0267(5) Uani 1 d .
C9 C 0.40710(13) 0.1116(3) 0.44845(10) 0.0354(5) Uani 1 d .
H9A H 0.3572 0.1029 0.4624 0.042 Uiso 1 calc R
H9B H 0.4368 0.0401 0.4764 0.042 Uiso 1 calc R
C10 C 0.43211(13) 0.2970(3) 0.45414(11) 0.0378(6) Uani 1 d .
H10 H 0.4305 0.3351 0.4988 0.045 Uiso 1 calc R
C11 C 0.38102(14) 0.4060(3) 0.41239(11) 0.0395(6) Uani 1 d .
H11A H 0.3308 0.3751 0.4200 0.047 Uiso 1 calc R
H11B H 0.3874 0.5270 0.4220 0.047 Uiso 1 calc R
C12 C 0.40053(12) 0.3698(3) 0.34399(10) 0.0287(5) Uani 1 d .
C13 C 0.50893(13) 0.3156(3) 0.42822(11) 0.0411(6) Uani 1 d .
H13A H 0.5434 0.2634 0.4579 0.049 Uiso 1 calc R
H13B H 0.5210 0.4364 0.4245 0.049 Uiso 1 calc R
C14 C 0.51500(12) 0.2281(3) 0.36166(11) 0.0328(5) Uani 1 d .
H14 H 0.5437 0.2992 0.3326 0.039 Uiso 1 calc R
C15 C 0.54642(12) 0.0464(3) 0.36567(12) 0.0381(6) Uani 1 d .
H15A H 0.5682 0.0134 0.3254 0.046 Uiso 1 calc R
H15B H 0.5829 0.0384 0.3995 0.046 Uiso 1 calc R
C16 C 0.48210(13) -0.0649(3) 0.38013(10) 0.0330(5) Uani 1 d .
C40 C 0.23151(15) 0.3879(3) 0.30334(14) 0.0555(7) Uani 1 d .
H40A H 0.2574 0.4942 0.2989 0.083 Uiso 1 calc GR
H40B H 0.2131 0.3789 0.3460 0.083 Uiso 1 calc GR
H40C H 0.1917 0.3847 0.2732 0.083 Uiso 1 calc GR
O4 O 0.09901(9) 0.08749(18) 0.05399(7) 0.0379(4) Uani 1 d .
O5 O 0.02050(11) -0.6172(2) 0.13963(9) 0.0578(5) Uani 1 d .
O6 O 0.14769(11) -0.5710(2) 0.05376(9) 0.0543(5) Uani 1 d .
H6 H 0.1250 -0.6594 0.0610 0.081 Uiso 1 calc GR
N2 N 0.22250(10) -0.1458(2) 0.04352(9) 0.0363(5) Uani 1 d .
C18 C 0.06186(12) -0.2372(3) 0.00763(10) 0.0316(5) Uani 1 d .
H18A H 0.0342 -0.3423 0.0021 0.038 Uiso 1 calc R
H18B H 0.0327 -0.1453 -0.0108 0.038 Uiso 1 calc R
C19 C 0.13064(13) -0.2539(3) -0.03338(11) 0.0380(6) Uani 1 d .
H19A H 0.1497 -0.3691 -0.0275 0.046 Uiso 1 calc R
H19B H 0.1159 -0.2437 -0.0780 0.046 Uiso 1 calc R
C20 C 0.19247(13) -0.1287(3) -0.02149(10) 0.0373(6) Uani 1 d .
H20A H 0.2306 -0.1495 -0.0522 0.045 Uiso 1 calc R
H20B H 0.1749 -0.0123 -0.0278 0.045 Uiso 1 calc R
C21 C 0.23363(14) -0.4020(4) 0.11362(13) 0.0522(7) Uani 1 d .
H21A H 0.2369 -0.3207 0.1487 0.063 Uiso 1 calc R
H21B H 0.2674 -0.4946 0.1230 0.063 Uiso 1 calc R
C22 C 0.25827(13) -0.3123(3) 0.05311(13) 0.0473(7) Uani 1 d .
H22A H 0.3104 -0.2952 0.0554 0.057 Uiso 1 calc R
H22B H 0.2478 -0.3855 0.0165 0.057 Uiso 1 calc R
C23 C 0.15701(13) -0.4762(3) 0.11191(12) 0.0411(6) Uani 1 d .
H23 H 0.1561 -0.5620 0.1462 0.049 Uiso 1 calc R
C24 C 0.09164(12) -0.3563(3) 0.12470(10) 0.0322(5) Uani 1 d .
C25 C 0.06798(11) -0.2027(3) 0.08032(10) 0.0273(5) Uani 1 d .
C26 C 0.10198(12) -0.0283(3) 0.09357(11) 0.0312(5) Uani 1 d .
C27 C 0.12060(14) 0.0056(3) 0.16250(11) 0.0425(6) Uani 1 d .
H27A H 0.1130 0.1257 0.1727 0.051 Uiso 1 calc R
H27B H 0.1711 -0.0230 0.1713 0.051 Uiso 1 calc R
C28 C 0.07022(15) -0.1082(3) 0.20195(11) 0.0466(7) Uani 1 d .
H28 H 0.0712 -0.0723 0.2469 0.056 Uiso 1 calc R
C29 C -0.00687(15) -0.0917(3) 0.17414(13) 0.0517(7) Uani 1 d .
H29A H -0.0200 0.0287 0.1712 0.062 Uiso 1 calc R
H29B H -0.0409 -0.1477 0.2024 0.062 Uiso 1 calc R
C30 C -0.01177(13) -0.1747(3) 0.10701(12) 0.0378(6) Uani 1 d .
H30 H -0.0405 -0.1027 0.0777 0.045 Uiso 1 calc R
C31 C -0.04228(13) -0.3576(3) 0.10881(13) 0.0469(7) Uani 1 d .
H31A H -0.0794 -0.3681 0.1412 0.056 Uiso 1 calc R
H31B H -0.0630 -0.3895 0.0676 0.056 Uiso 1 calc R
C32 C 0.02260(14) -0.4678(3) 0.12511(11) 0.0385(6) Uani 1 d .
C33 C 0.09680(15) -0.2917(3) 0.19593(11) 0.0453(6) Uani 1 d .
H33A H 0.0678 -0.3657 0.2229 0.054 Uiso 1 calc R
H33B H 0.1469 -0.2985 0.2108 0.054 Uiso 1 calc R
C34 C 0.26998(14) -0.0026(4) 0.06017(13) 0.0546(7) Uani 1 d .
H34A H 0.3107 -0.0010 0.0318 0.082 Uiso 1 calc GR
H34B H 0.2871 -0.0156 0.1035 0.082 Uiso 1 calc GR
H34C H 0.2435 0.1031 0.0561 0.082 Uiso 1 calc GR

loop_
_atom_site_aniso_label
_atom_site_aniso_U_11
_atom_site_aniso_U_22
_atom_site_aniso_U_33
_atom_site_aniso_U_23
_atom_site_aniso_U_13
_atom_site_aniso_U_12
O1 0.0456(10) 0.0219(8) 0.0439(9) 0.0055(7) 0.0017(8) -0.0005(7)
O2 0.0576(12) 0.0292(9) 0.0591(12) 0.0094(8) -0.0033(9) 0.0113(9)
O3 0.0681(13) 0.0246(9) 0.0518(11) -0.0034(8) -0.0185(9) 0.0021(9)
N1 0.0306(11) 0.0352(11) 0.0407(12) 0.0069(9) 0.0011(9) 0.0055(9)
C1 0.0255(11) 0.0222(10) 0.0270(11) -0.0001(9) 0.0029(9) -0.0005(9)
C2 0.0312(12) 0.0298(12) 0.0312(12) 0.0014(10) 0.0051(9) 0.0026(10)
C3 0.0427(14) 0.0388(13) 0.0259(11) 0.0000(10) 0.0013(10) 0.0005(11)
C4 0.0358(13) 0.0409(14) 0.0309(12) 0.0080(10) -0.0049(10) -0.0003(11)
C5 0.0261(12) 0.0490(15) 0.0458(14) 0.0100(12) -0.0016(10) -0.0043(11)
C6 0.0340(13) 0.0458(15) 0.0502(15) 0.0151(12) 0.0017(11) -0.0110(12)
C7 0.0417(14) 0.0253(12) 0.0390(13) 0.0083(10) -0.0035(11) -0.0064(11)
C8 0.0311(12) 0.0222(11) 0.0267(11) 0.0024(9) 0.0008(9) 0.0016(9)
C9 0.0432(14) 0.0352(13) 0.0279(12) 0.0033(10) 0.0028(10) 0.0054(11)
C10 0.0472(15) 0.0377(13) 0.0285(12) -0.0077(10) -0.0026(11) 0.0025(12)
C11 0.0501(15) 0.0297(12) 0.0386(13) -0.0051(10) 0.0048(11) 0.0066(11)
C12 0.0294(12) 0.0228(11) 0.0339(12) 0.0007(10) 0.0009(9) -0.0001(10)
C13 0.0436(15) 0.0356(13) 0.0440(14) -0.0076(11) -0.0082(11) -0.0037(12)
C14 0.0295(12) 0.0307(12) 0.0383(13) 0.0006(10) 0.0006(10) -0.0023(10)
C15 0.0297(13) 0.0397(14) 0.0448(14) -0.0027(11) -0.0040(10) 0.0058(11)
C16 0.0399(14) 0.0298(12) 0.0290(12) -0.0017(10) -0.0049(10) 0.0057(11)
C40 0.0466(17) 0.0564(17) 0.0634(18) 0.0033(14) 0.0030(14) 0.0180(14)
O4 0.0450(10) 0.0249(8) 0.0439(10) 0.0043(7) 0.0019(8) 0.0009(7)
O5 0.0657(13) 0.0321(10) 0.0761(14) 0.0082(9) 0.0155(10) -0.0116(9)
O6 0.0696(14) 0.0261(9) 0.0677(13) -0.0025(9) 0.0254(10) -0.0007(9)
N2 0.0332(11) 0.0355(11) 0.0403(11) 0.0021(9) 0.0008(9) -0.0046(9)
C18 0.0323(12) 0.0319(12) 0.0305(12) -0.0010(10) -0.0003(10) -0.0009(10)
C19 0.0423(14) 0.0425(14) 0.0292(12) -0.0052(10) 0.0020(11) -0.0028(12)
C20 0.0426(14) 0.0368(13) 0.0327(13) 0.0006(10) 0.0079(11) -0.0021(11)
C21 0.0400(15) 0.0539(17) 0.0627(18) 0.0219(14) -0.0004(13) 0.0112(13)
C22 0.0281(13) 0.0526(16) 0.0613(17) 0.0113(13) 0.0039(12) 0.0058(12)
C23 0.0450(15) 0.0303(13) 0.0480(15) 0.0142(11) 0.0058(12) 0.0044(11)
C24 0.0389(13) 0.0265(11) 0.0313(12) 0.0033(9) 0.0032(10) -0.0002(10)
C25 0.0277(11) 0.0234(11) 0.0307(12) -0.0004(9) 0.0016(9) 0.0013(9)
C26 0.0308(12) 0.0250(11) 0.0378(13) -0.0021(10) 0.0031(10) 0.0000(10)
C27 0.0550(16) 0.0349(13) 0.0374(14) -0.0082(11) -0.0017(12) -0.0083(12)
C28 0.0651(18) 0.0471(15) 0.0278(13) -0.0084(11) 0.0083(12) -0.0049(14)
C29 0.0527(17) 0.0502(16) 0.0527(17) -0.0106(13) 0.0188(13) 0.0022(14)
C30 0.0302(12) 0.0364(13) 0.0470(15) -0.0034(11) 0.0077(11) 0.0015(11)
C31 0.0370(14) 0.0459(15) 0.0582(17) -0.0020(13) 0.0120(12) -0.0075(12)
C32 0.0456(15) 0.0307(13) 0.0394(14) 0.0005(11) 0.0120(11) -0.0070(12)
C33 0.0601(17) 0.0450(15) 0.0309(13) 0.0073(11) 0.0017(12) -0.0075(13)
C34 0.0460(16) 0.0649(18) 0.0530(17) -0.0034(14) 0.0037(13) -0.0207(15)

loop_
_atom_type_symbol
_atom_type_description
_atom_type_scat_dispersion_real
_atom_type_scat_dispersion_imag
_atom_type_scat_source
C C 0.0033 0.0016 'International Tables Vol C Tables 4.2.6.8 and 6.1.1.4'
H H 0.0000 0.0000 'International Tables Vol C Tables 4.2.6.8 and 6.1.1.4'
N N 0.0061 0.0033 'International Tables Vol C Tables 4.2.6.8 and 6.1.1.4'
O O 0.0106 0.0060 'International Tables Vol C Tables 4.2.6.8 and 6.1.1.4'

loop_
_geom_angle_atom_site_label_1
_geom_angle_atom_site_label_2
_geom_angle_atom_site_label_3
_geom_angle
C7 O3 H3 109.5
C5 N1 C4 112.31(18)
C40 N1 C4 111.20(18)
C40 N1 C5 112.2(2)
C2 C1 C8 117.84(17)
C2 C1 C14 108.55(17)
C8 C1 C14 98.26(16)
C12 C1 C2 111.09(17)
C12 C1 C8 117.18(17)
C12 C1 C14 101.16(16)
C1 C2 H2A 107.0
C1 C2 H2B 107.0
H2A C2 H2B 106.8
C3 C2 C1 121.18(18)
C3 C2 H2A 107.0
C3 C2 H2B 107.0
C2 C3 H3A 107.9
C2 C3 H3B 107.9
H3A C3 H3B 107.2
C4 C3 C2 117.61(19)
C4 C3 H3A 107.9
C4 C3 H3B 107.9
N1 C4 C3 112.56(17)
N1 C4 H4A 109.1
N1 C4 H4B 109.1
C3 C4 H4A 109.1
C3 C4 H4B 109.1
H4A C4 H4B 107.8
N1 C5 H5A 109.0
N1 C5 H5B 109.0
N1 C5 C6 113.00(19)
H5A C5 H5B 107.8
C6 C5 H5A 109.0
C6 C5 H5B 109.0
C5 C6 H6A 108.4
C5 C6 H6B 108.4
C5 C6 C7 115.6(2)
H6A C6 H6B 107.4
C7 C6 H6A 108.4
C7 C6 H6B 108.4
O3 C7 C6 108.13(19)
O3 C7 H7 105.5
O3 C7 C8 111.88(19)
C6 C7 H7 105.5
C6 C7 C8 119.18(18)
C8 C7 H7 105.5
C7 C8 C1 124.73(17)
C7 C8 C9 108.22(18)
C9 C8 C1 109.18(16)
C16 C8 C1 101.57(17)
C16 C8 C7 108.17(17)
C16 C8 C9 102.66(16)
C8 C9 H9A 109.3
C8 C9 H9B 109.3
H9A C9 H9B 107.9
C10 C9 C8 111.74(17)
C10 C9 H9A 109.3
C10 C9 H9B 109.3
C9 C10 H10 110.4
C9 C10 C11 107.39(19)
C9 C10 C13 110.07(19)
C11 C10 H10 110.4
C13 C10 H10 110.4
C13 C10 C11 108.1(2)
C10 C11 H11A 110.4
C10 C11 H11B 110.4
H11A C11 H11B 108.6
C12 C11 C10 106.57(18)
C12 C11 H11A 110.4
C12 C11 H11B 110.4
O1 C12 C1 121.29(19)
O1 C12 C11 121.68(19)
C11 C12 C1 114.95(17)
C10 C13 H13A 109.5
C10 C13 H13B 109.5
C10 C13 C14 110.66(18)
H13A C13 H13B 108.1
C14 C13 H13A 109.5
C14 C13 H13B 109.5
C1 C14 H14 110.5
C13 C14 C1 109.45(18)
C13 C14 H14 110.5
C15 C14 C1 102.75(17)
C15 C14 C13 112.83(19)
C15 C14 H14 110.5
C14 C15 H15A 110.9
C14 C15 H15B 110.9
H15A C15 H15B 108.9
C16 C15 C14 104.28(18)
C16 C15 H15A 110.9
C16 C15 H15B 110.9
O2 C16 C8 125.0(2)
O2 C16 C15 125.3(2)
C15 C16 C8 109.58(18)
N1 C40 H40A 109.5
N1 C40 H40B 109.5
N1 C40 H40C 109.5
H40A C40 H40B 109.5
H40A C40 H40C 109.5
H40B C40 H40C 109.5
C23 O6 H6 109.5
C20 N2 C22 111.74(19)
C34 N2 C20 111.70(19)
C34 N2 C22 112.2(2)
H18A C18 H18B 106.8
C19 C18 H18A 107.2
C19 C18 H18B 107.2
C19 C18 C25 120.68(18)
C25 C18 H18A 107.2
C25 C18 H18B 107.2
C18 C19 H19A 107.7
C18 C19 H19B 107.7
H19A C19 H19B 107.1
C20 C19 C18 118.27(19)
C20 C19 H19A 107.7
C20 C19 H19B 107.7
N2 C20 C19 111.51(18)
N2 C20 H20A 109.3
N2 C20 H20B 109.3
C19 C20 H20A 109.3
C19 C20 H20B 109.3
H20A C20 H20B 108.0
H21A C21 H21B 107.4
C22 C21 H21A 108.3
C22 C21 H21B 108.3
C22 C21 C23 116.1(2)
C23 C21 H21A 108.3
C23 C21 H21B 108.3
N2 C22 C21 112.5(2)
N2 C22 H22A 109.1
N2 C22 H22B 109.1
C21 C22 H22A 109.1
C21 C22 H22B 109.1
H22A C22 H22B 107.8
O6 C23 C21 108.5(2)
O6 C23 H23 105.4
O6 C23 C24 111.9(2)
C21 C23 H23 105.4
C21 C23 C24 119.2(2)
C24 C23 H23 105.4
C23 C24 C25 124.55(18)
C23 C24 C33 108.57(19)
C25 C24 C33 109.11(17)
C32 C24 C23 107.70(18)
C32 C24 C25 102.13(18)
C32 C24 C33 102.44(18)
C18 C25 C24 117.64(17)
C18 C25 C30 108.17(17)
C24 C25 C30 98.49(17)
C26 C25 C18 111.05(17)
C26 C25 C24 117.55(18)
C26 C25 C30 101.14(17)
O4 C26 C25 121.4(2)
O4 C26 C27 121.8(2)
C27 C26 C25 114.90(19)
C26 C27 H27A 110.4
C26 C27 H27B 110.4
C26 C27 C28 106.40(19)
H27A C27 H27B 108.6
C28 C27 H27A 110.4
C28 C27 H27B 110.4
C27 C28 H28 110.3
C27 C28 C29 108.2(2)
C29 C28 H28 110.3
C33 C28 C27 107.6(2)
C33 C28 H28 110.3
C33 C28 C29 110.2(2)
C28 C29 H29A 109.5
C28 C29 H29B 109.5
C28 C29 C30 110.6(2)
H29A C29 H29B 108.1
C30 C29 H29A 109.5
C30 C29 H29B 109.5
C25 C30 H30 110.6
C29 C30 C25 109.36(19)
C29 C30 H30 110.6
C31 C30 C25 102.78(18)
C31 C30 C29 112.6(2)
C31 C30 H30 110.6
C30 C31 H31A 110.9
C30 C31 H31B 110.9
H31A C31 H31B 108.9
C32 C31 C30 104.23(19)
C32 C31 H31A 110.9
C32 C31 H31B 110.9
O5 C32 C24 125.2(2)
O5 C32 C31 125.5(2)
C31 C32 C24 109.22(18)
C24 C33 H33A 109.4
C24 C33 H33B 109.4
C28 C33 C24 111.38(19)
C28 C33 H33A 109.4
C28 C33 H33B 109.4
H33A C33 H33B 108.0
N2 C34 H34A 109.5
N2 C34 H34B 109.5
N2 C34 H34C 109.5
H34A C34 H34B 109.5
H34A C34 H34C 109.5
H34B C34 H34C 109.5

loop_
_geom_bond_atom_site_label_1
_geom_bond_atom_site_label_2
_geom_bond_distance
O1 C12 1.222(2)
O2 C16 1.211(2)
O3 H3 0.8200
O3 C7 1.426(3)
N1 C4 1.463(3)
N1 C5 1.463(3)
N1 C40 1.457(3)
C1 C2 1.540(3)
C1 C8 1.580(3)
C1 C12 1.518(3)
C1 C14 1.591(3)
C2 H2A 0.9700
C2 H2B 0.9700
C2 C3 1.537(3)
C3 H3A 0.9700
C3 H3B 0.9700
C3 C4 1.517(3)
C4 H4A 0.9700
C4 H4B 0.9700
C5 H5A 0.9700
C5 H5B 0.9700
C5 C6 1.516(3)
C6 H6A 0.9700
C6 H6B 0.9700
C6 C7 1.522(3)
C7 H7 0.9800
C7 C8 1.548(3)
C8 C9 1.570(3)
C8 C16 1.535(3)
C9 H9A 0.9700
C9 H9B 0.9700
C9 C10 1.520(3)
C10 H10 0.9800
C10 C11 1.531(3)
C10 C13 1.527(3)
C11 H11A 0.9700
C11 H11B 0.9700
C11 C12 1.504(3)
C13 H13A 0.9700
C13 H13B 0.9700
C13 C14 1.553(3)
C14 H14 0.9800
C14 C15 1.530(3)
C15 H15A 0.9700
C15 H15B 0.9700
C15 C16 1.501(3)
C40 H40A 0.9600
C40 H40B 0.9600
C40 H40C 0.9600
O4 C26 1.224(2)
O5 C32 1.202(3)
O6 H6 0.8200
O6 C23 1.430(3)
N2 C20 1.465(3)
N2 C22 1.467(3)
N2 C34 1.456(3)
C18 H18A 0.9700
C18 H18B 0.9700
C18 C19 1.542(3)
C18 C25 1.544(3)
C19 H19A 0.9700
C19 H19B 0.9700
C19 C20 1.517(3)
C20 H20A 0.9700
C20 H20B 0.9700
C21 H21A 0.9700
C21 H21B 0.9700
C21 C22 1.518(3)
C21 C23 1.524(3)
C22 H22A 0.9700
C22 H22B 0.9700
C23 H23 0.9800
C23 C24 1.548(3)
C24 C25 1.571(3)
C24 C32 1.539(3)
C24 C33 1.572(3)
C25 C26 1.519(3)
C25 C30 1.591(3)
C26 C27 1.499(3)
C27 H27A 0.9700
C27 H27B 0.9700
C27 C28 1.530(3)
C28 H28 0.9800
C28 C29 1.531(4)
C28 C33 1.516(3)
C29 H29A 0.9700
C29 H29B 0.9700
C29 C30 1.545(3)
C30 H30 0.9800
C30 C31 1.531(3)
C31 H31A 0.9700
C31 H31B 0.9700
C31 C32 1.506(3)
C33 H33A 0.9700
C33 H33B 0.9700
C34 H34A 0.9600
C34 H34B 0.9600
C34 H34C 0.9600

loop_
_geom_torsion_atom_site_label_1
_geom_torsion_atom_site_label_2
_geom_torsion_atom_site_label_3
_geom_torsion_atom_site_label_4
_geom_torsion
O3 C7 C8 C1 62.5(3)
O3 C7 C8 C9 -167.03(17)
O3 C7 C8 C16 -56.5(2)
N1 C5 C6 C7 -73.1(3)
C1 C2 C3 C4 43.1(3)
C1 C8 C9 C10 -5.2(2)
C1 C8 C16 O2 -159.5(2)
C1 C8 C16 C15 24.2(2)
C1 C14 C15 C16 -33.4(2)
C2 C1 C8 C7 -48.3(3)
C2 C1 C8 C9 -178.42(18)
C2 C1 C8 C16 73.6(2)
C2 C1 C12 O1 -25.3(3)
C2 C1 C12 C11 170.84(18)
C2 C1 C14 C13 164.05(17)
C2 C1 C14 C15 -75.8(2)
C2 C3 C4 N1 -62.7(3)
C4 N1 C5 C6 129.8(2)
C5 N1 C4 C3 -65.8(2)
C5 C6 C7 O3 -46.4(3)
C5 C6 C7 C8 82.8(3)
C6 C7 C8 C1 -65.0(3)
C6 C7 C8 C9 65.5(2)
C6 C7 C8 C16 176.05(19)
C7 C8 C9 C10 -143.76(19)
C7 C8 C16 O2 -26.7(3)
C7 C8 C16 C15 156.95(18)
C8 C1 C2 C3 73.6(3)
C8 C1 C12 O1 -164.81(19)
C8 C1 C12 C11 31.3(3)
C8 C1 C14 C13 -72.8(2)
C8 C1 C14 C15 47.29(19)
C8 C9 C10 C11 62.2(2)
C8 C9 C10 C13 -55.2(2)
C9 C8 C16 O2 87.6(2)
C9 C8 C16 C15 -88.8(2)
C9 C10 C11 C12 -73.4(2)
C9 C10 C13 C14 48.5(3)
C10 C11 C12 O1 -138.4(2)
C10 C11 C12 C1 25.4(3)
C10 C13 C14 C1 16.6(3)
C10 C13 C14 C15 -97.1(2)
C11 C10 C13 C14 -68.5(2)
C12 C1 C2 C3 -65.6(3)
C12 C1 C8 C7 88.4(2)
C12 C1 C8 C9 -41.7(2)
C12 C1 C8 C16 -149.62(17)
C12 C1 C14 C13 47.1(2)
C12 C1 C14 C15 167.23(17)
C13 C10 C11 C12 45.3(2)
C13 C14 C15 C16 84.3(2)
C14 C1 C2 C3 -175.95(19)
C14 C1 C8 C7 -164.45(19)
C14 C1 C8 C9 65.46(19)
C14 C1 C8 C16 -42.49(18)
C14 C1 C12 O1 89.8(2)
C14 C1 C12 C11 -74.1(2)
C14 C15 C16 O2 -170.6(2)
C14 C15 C16 C8 5.8(2)
C16 C8 C9 C10 102.0(2)
C40 N1 C4 C3 167.6(2)
C40 N1 C5 C6 -104.1(2)
O4 C26 C27 C28 139.4(2)
O6 C23 C24 C25 -62.9(3)
O6 C23 C24 C32 56.3(2)
O6 C23 C24 C33 166.54(18)
C18 C19 C20 N2 62.5(3)
C18 C25 C26 O4 24.5(3)
C18 C25 C26 C27 -171.11(19)
C18 C25 C30 C29 -164.49(19)
C18 C25 C30 C31 75.7(2)
C19 C18 C25 C24 -75.0(3)
C19 C18 C25 C26 64.5(3)
C19 C18 C25 C30 174.66(19)
C20 N2 C22 C21 -130.6(2)
C21 C23 C24 C25 65.2(3)
C21 C23 C24 C32 -175.7(2)
C21 C23 C24 C33 -65.4(3)
C22 N2 C20 C19 66.3(2)
C22 C21 C23 O6 47.5(3)
C22 C21 C23 C24 -82.1(3)
C23 C21 C22 N2 72.4(3)
C23 C24 C25 C18 47.8(3)
C23 C24 C25 C26 -89.1(3)
C23 C24 C25 C30 163.5(2)
C23 C24 C32 O5 28.1(3)
C23 C24 C32 C31 -155.7(2)
C23 C24 C33 C28 144.5(2)
C24 C25 C26 O4 164.1(2)
C24 C25 C26 C27 -31.5(3)
C24 C25 C30 C29 72.6(2)
C24 C25 C30 C31 -47.1(2)
C25 C18 C19 C20 -42.4(3)
C25 C24 C32 O5 160.7(2)
C25 C24 C32 C31 -23.1(2)
C25 C24 C33 C28 5.9(3)
C25 C26 C27 C28 -24.9(3)
C25 C30 C31 C32 33.8(2)
C26 C25 C30 C29 -47.8(2)
C26 C25 C30 C31 -167.54(18)
C26 C27 C28 C29 -45.7(3)
C26 C27 C28 C33 73.4(2)
C27 C28 C29 C30 68.4(3)
C27 C28 C33 C24 -62.9(3)
C28 C29 C30 C25 -15.9(3)
C28 C29 C30 C31 97.7(3)
C29 C28 C33 C24 54.9(3)
C29 C30 C31 C32 -83.7(2)
C30 C25 C26 O4 -90.1(2)
C30 C25 C26 C27 74.3(2)
C30 C31 C32 O5 169.3(2)
C30 C31 C32 C24 -6.9(3)
C32 C24 C25 C18 -73.9(2)
C32 C24 C25 C26 149.17(18)
C32 C24 C25 C30 41.82(19)
C32 C24 C33 C28 -101.8(2)
C33 C24 C25 C18 178.17(19)
C33 C24 C25 C26 41.2(3)
C33 C24 C25 C30 -66.1(2)
C33 C24 C32 O5 -86.3(3)
C33 C24 C32 C31 89.9(2)
C33 C28 C29 C30 -49.0(3)
C34 N2 C20 C19 -167.1(2)
C34 N2 C22 C21 103.1(2)
